data_2209490
loop_
_publ_author_name
'Chen, Zi-Lu'
'Zhang, Yu-Zhen'
'Liang, Fu-Pei'

_publ_section_title
;
 Ethylenediammonium dichloride bis(1,10-phenanthroline) tetrahydrate
;
_journal_coeditor_code EZ2006
_journal_issue 7
_journal_name_full 'Acta Crystallographica Section E'
_journal_page_first o2797
_journal_page_last o2799
_journal_paper_doi 10.1107/S160053680602126X
_journal_volume 62
_journal_year 2006
_chemical_formula_iupac 'C2 H10 N2 2+, 2Cl-, 2C12 H8 N2, 4H2O'
_chemical_formula_moiety 'C2 H10 N2 2+, 2(Cl -), 2(C12 H8 N2), 4(H2 O)'
_chemical_formula_sum 'C26 H34 Cl2 N6 O4'
_chemical_formula_weight 565.50
_chemical_name_systematic
;
Ethylenediammonium dichloride bis(1,10-phenanthroline) tetrahydrate
;
_space_group_IT_number 2
_symmetry_cell_setting triclinic
_symmetry_space_group_name_Hall '-P 1'
_symmetry_space_group_name_H-M 'P -1'
_atom_sites_solution_hydrogens geom
_atom_sites_solution_primary direct
_atom_sites_solution_secondary difmap
_audit_creation_method SHELXL-97
_cell_angle_alpha 69.492(2)
_cell_angle_beta 70.416(2)
_cell_angle_gamma 80.602(2)
_cell_formula_units_Z 1
_cell_length_a 7.6518(8)
_cell_length_b 9.8985(10)
_cell_length_c 10.6525(11)
_cell_measurement_reflns_used 1423
_cell_measurement_temperature 291(2)
_cell_measurement_theta_max 26.2
_cell_measurement_theta_min 2.5
_cell_volume 711.02(13)
_computing_cell_refinement SMART
_computing_data_collection 'SMART (Bruker, 1998)'
_computing_data_reduction 'SAINT (Bruker, 1998)'
_computing_molecular_graphics 'SHELXTL (Bruker, 1997)'
_computing_publication_material SHELXTL
_computing_structure_refinement 'SHELXL97 (Sheldrick, 1997)'
_computing_structure_solution 'SHELXS97 (Sheldrick, 1997)'
_diffrn_ambient_temperature 291(2)
_diffrn_measured_fraction_theta_full 0.962
_diffrn_measured_fraction_theta_max 0.962
_diffrn_measurement_device_type 'Bruker SMART CCD area-detector'
_diffrn_measurement_method '\f and \w scans'
_diffrn_radiation_monochromator graphite
_diffrn_radiation_source 'fine-focus sealed tube'
_diffrn_radiation_type MoK\a
_diffrn_radiation_wavelength 0.71073
_diffrn_reflns_av_R_equivalents 0.014
_diffrn_reflns_av_sigmaI/netI 0.022
_diffrn_reflns_limit_h_max 7
_diffrn_reflns_limit_h_min -9
_diffrn_reflns_limit_k_max 11
_diffrn_reflns_limit_k_min -11
_diffrn_reflns_limit_l_max 12
_diffrn_reflns_limit_l_min -12
_diffrn_reflns_number 3211
_diffrn_reflns_theta_full 25.0
_diffrn_reflns_theta_max 25.0
_diffrn_reflns_theta_min 2.5
_diffrn_standards_number 0
_exptl_absorpt_coefficient_mu 0.271
_exptl_absorpt_correction_T_max 0.967
_exptl_absorpt_correction_T_min 0.912
_exptl_absorpt_correction_type multi-scan
_exptl_absorpt_process_details '(SADABS; Bruker, 1998)'
_exptl_crystal_colour yellow
_exptl_crystal_density_diffrn 1.321
_exptl_crystal_density_method 'not measured'
_exptl_crystal_description block
_exptl_crystal_F_000 298
_exptl_crystal_size_max 0.35
_exptl_crystal_size_mid 0.30
_exptl_crystal_size_min 0.12
_refine_diff_density_max 0.15
_refine_diff_density_min -0.17
_refine_ls_extinction_method none
_refine_ls_goodness_of_fit_ref 1.07
_refine_ls_hydrogen_treatment mixed
_refine_ls_matrix_type full
_refine_ls_number_parameters 189
_refine_ls_number_reflns 2402
_refine_ls_number_restraints 6
_refine_ls_restrained_S_all 1.07
_refine_ls_R_factor_all 0.044
_refine_ls_R_factor_gt 0.036
_refine_ls_shift/su_max 0.000
_refine_ls_shift/su_mean 0.000
_refine_ls_structure_factor_coef Fsqd
_refine_ls_weighting_details 'calc w=1/[\s^2^(Fo^2^)+(0.0490P)^2^+0.1558P] where P=(Fo^2^+2Fc^2^)/3'
_refine_ls_weighting_scheme calc
_refine_ls_wR_factor_gt 0.096
_refine_ls_wR_factor_ref 0.103
_reflns_number_gt 2013
_reflns_number_total 2402
_reflns_threshold_expression I>2\s(I)
_cod_data_source_file ez2006.cif
_cod_data_source_block I
_cod_depositor_comments
;

2019-10-27
Z value and formula fixed to values more according to usual
chemical conventions.                 miguel
;
_cod_original_formula_sum 'C13 H17 Cl N3 O2'
_cod_original_formula_weight 282.75
_cod_original_formula_moiety '0.5C2 H10 N2 2+, cl-, C12 H8 N2, 2H2 O'
_cod_original_formula_units_Z 2
_cod_database_code 2209490
_cod_database_fobs_code 2209490

loop_
_symmetry_equiv_pos_as_xyz
'x, y, z'
'-x, -y, -z'

loop_
_atom_site_type_symbol
_atom_site_label
_atom_site_fract_x
_atom_site_fract_y
_atom_site_fract_z
_atom_site_U_iso_or_equiv
_atom_site_adp_type
_atom_site_calc_flag
_atom_site_refinement_flags
_atom_site_occupancy
Cl Cl1 0.26183(7) 0.81920(5) 0.42322(6) 0.0703(2) Uani d . 1
O O1 0.3051(2) 0.25192(17) 0.64136(18) 0.0719(4) Uani d D 1
O O2 0.8352(3) 0.9093(2) 0.4578(3) 0.1015(6) Uani d D 1
N N1 0.1339(2) 0.66044(16) 1.07722(16) 0.0538(4) Uani d . 1
N N2 0.1341(2) 0.36811(16) 1.14794(15) 0.0500(4) Uani d . 1
N N3 0.09620(19) 0.51495(16) 0.63567(14) 0.0488(4) Uani d . 1
H H3A 0.1706 0.4353 0.6442 0.073 Uiso calc R 1
H H3B 0.0399 0.5250 0.7200 0.073 Uiso calc R 1
H H3C 0.1630 0.5913 0.5802 0.073 Uiso calc R 1
C C1 0.1349(3) 0.8029(2) 1.0401(2) 0.0679(6) Uani d . 1
H H1 0.0647 0.8474 1.1062 0.081 Uiso calc R 1
C C2 0.2340(3) 0.8901(2) 0.9088(3) 0.0731(6) Uani d . 1
H H2 0.2282 0.9899 0.8880 0.088 Uiso calc R 1
C C3 0.3391(3) 0.8272(2) 0.8119(2) 0.0650(5) Uani d . 1
H H3 0.4066 0.8837 0.7235 0.078 Uiso calc R 1
C C4 0.3461(2) 0.6764(2) 0.84501(18) 0.0500(4) Uani d . 1
C C5 0.4558(3) 0.6013(2) 0.74925(19) 0.0581(5) Uani d . 1
H H5 0.5245 0.6539 0.6595 0.070 Uiso calc R 1
C C6 0.4617(2) 0.4572(2) 0.78595(19) 0.0575(5) Uani d . 1
H H6 0.5352 0.4113 0.7219 0.069 Uiso calc R 1
C C7 0.3563(2) 0.3728(2) 0.92244(18) 0.0487(4) Uani d . 1
C C8 0.3612(3) 0.2214(2) 0.9657(2) 0.0620(5) Uani d . 1
H H8 0.4361 0.1717 0.9055 0.074 Uiso calc R 1
C C9 0.2552(3) 0.1482(2) 1.0963(2) 0.0697(6) Uani d . 1
H H9 0.2581 0.0478 1.1272 0.084 Uiso calc R 1
C C10 0.1423(3) 0.2258(2) 1.1832(2) 0.0634(5) Uani d . 1
H H10 0.0682 0.1744 1.2714 0.076 Uiso calc R 1
C C11 0.2424(2) 0.44222(18) 1.01870(16) 0.0420(4) Uani d . 1
C C12 0.2392(2) 0.59737(18) 0.98017(17) 0.0433(4) Uani d . 1
C C13 -0.0447(2) 0.5038(2) 0.57350(17) 0.0471(4) Uani d . 1
H H13A -0.1317 0.5870 0.5712 0.057 Uiso calc R 1
H H13B -0.1134 0.4179 0.6316 0.057 Uiso calc R 1
H H1W 0.4215(15) 0.234(3) 0.630(3) 0.102(9) Uiso d D 1
H H2W 0.264(3) 0.197(2) 0.613(3) 0.090(8) Uiso d D 1
H H3W 0.9526(15) 0.892(3) 0.435(3) 0.110(10) Uiso d D 1
H H4W 0.799(4) 0.983(3) 0.485(4) 0.153(15) Uiso d D 1

loop_
_atom_site_aniso_label
_atom_site_aniso_U_11
_atom_site_aniso_U_22
_atom_site_aniso_U_33
_atom_site_aniso_U_12
_atom_site_aniso_U_13
_atom_site_aniso_U_23
Cl1 0.0569(3) 0.0568(3) 0.0902(4) 0.0004(2) -0.0138(3) -0.0245(3)
O1 0.0605(10) 0.0753(10) 0.0964(12) 0.0104(8) -0.0317(8) -0.0454(9)
O2 0.0852(14) 0.0955(14) 0.167(2) 0.0148(10) -0.0650(14) -0.0762(14)
N1 0.0558(9) 0.0524(9) 0.0490(9) 0.0035(7) -0.0111(7) -0.0186(7)
N2 0.0565(9) 0.0515(9) 0.0405(8) -0.0072(7) -0.0109(7) -0.0143(7)
N3 0.0449(8) 0.0606(9) 0.0407(8) -0.0043(6) -0.0075(6) -0.0202(7)
C1 0.0758(14) 0.0539(12) 0.0705(14) 0.0091(10) -0.0178(11) -0.0252(10)
C2 0.0826(15) 0.0478(11) 0.0816(16) -0.0007(10) -0.0267(13) -0.0111(11)
C3 0.0645(13) 0.0606(12) 0.0575(12) -0.0122(10) -0.0182(10) -0.0002(10)
C4 0.0440(9) 0.0604(11) 0.0421(10) -0.0065(8) -0.0141(7) -0.0094(8)
C5 0.0466(10) 0.0816(14) 0.0394(10) -0.0112(9) -0.0056(8) -0.0147(9)
C6 0.0452(10) 0.0826(14) 0.0477(11) -0.0036(9) -0.0056(8) -0.0319(10)
C7 0.0448(9) 0.0613(11) 0.0479(10) -0.0002(8) -0.0169(8) -0.0251(8)
C8 0.0666(12) 0.0636(12) 0.0670(13) 0.0061(10) -0.0218(10) -0.0365(11)
C9 0.0932(16) 0.0498(11) 0.0721(15) -0.0018(11) -0.0299(12) -0.0224(10)
C10 0.0825(14) 0.0543(12) 0.0506(11) -0.0141(10) -0.0177(10) -0.0108(9)
C11 0.0397(8) 0.0516(10) 0.0372(9) -0.0019(7) -0.0136(7) -0.0154(7)
C12 0.0396(9) 0.0523(10) 0.0392(9) -0.0001(7) -0.0139(7) -0.0152(8)
C13 0.0371(8) 0.0603(10) 0.0421(9) -0.0026(7) -0.0054(7) -0.0203(8)

loop_
_atom_type_symbol
_atom_type_description
_atom_type_scat_dispersion_real
_atom_type_scat_dispersion_imag
_atom_type_scat_source
C C 0.0033 0.0016 'International Tables Vol C Tables 4.2.6.8 and 6.1.1.4'
H H 0.0000 0.0000 'International Tables Vol C Tables 4.2.6.8 and 6.1.1.4'
N N 0.0061 0.0033 'International Tables Vol C Tables 4.2.6.8 and 6.1.1.4'
O O 0.0106 0.0060 'International Tables Vol C Tables 4.2.6.8 and 6.1.1.4'
Cl Cl 0.1484 0.1585 'International Tables Vol C Tables 4.2.6.8 and 6.1.1.4'

loop_
_geom_angle_atom_site_label_1
_geom_angle_atom_site_label_2
_geom_angle_atom_site_label_3
_geom_angle_site_symmetry_1
_geom_angle_site_symmetry_3
_geom_angle
H1W O1 H2W . . 110.3(19)
H3W O2 H4W . . 114(2)
C1 N1 C12 . . 116.98(17)
C10 N2 C11 . . 117.56(16)
C13 N3 H3A . . 109.5
C13 N3 H3B . . 109.5
H3A N3 H3B . . 109.5
C13 N3 H3C . . 109.5
H3A N3 H3C . . 109.5
H3B N3 H3C . . 109.5
N1 C1 C2 . . 124.3(2)
N1 C1 H1 . . 117.9
C2 C1 H1 . . 117.9
C3 C2 C1 . . 118.8(2)
C3 C2 H2 . . 120.6
C1 C2 H2 . . 120.6
C2 C3 C4 . . 119.88(19)
C2 C3 H3 . . 120.1
C4 C3 H3 . . 120.1
C3 C4 C12 . . 117.16(18)
C3 C4 C5 . . 123.35(17)
C12 C4 C5 . . 119.49(17)
C6 C5 C4 . . 121.48(17)
C6 C5 H5 . . 119.3
C4 C5 H5 . . 119.3
C5 C6 C7 . . 120.84(17)
C5 C6 H6 . . 119.6
C7 C6 H6 . . 119.6
C8 C7 C11 . . 117.81(17)
C8 C7 C6 . . 122.54(17)
C11 C7 C6 . . 119.65(17)
C9 C8 C7 . . 119.38(18)
C9 C8 H8 . . 120.3
C7 C8 H8 . . 120.3
C8 C9 C10 . . 118.98(19)
C8 C9 H9 . . 120.5
C10 C9 H9 . . 120.5
N2 C10 C9 . . 123.93(19)
N2 C10 H10 . . 118.0
C9 C10 H10 . . 118.0
N2 C11 C7 . . 122.29(16)
N2 C11 C12 . . 118.24(15)
C7 C11 C12 . . 119.46(15)
N1 C12 C4 . . 122.95(16)
N1 C12 C11 . . 118.02(15)
C4 C12 C11 . . 119.03(15)
N3 C13 C13 . 2_566 111.10(16)
N3 C13 H13A . . 109.4
C13 C13 H13A 2_566 . 109.4
N3 C13 H13B . . 109.4
C13 C13 H13B 2_566 . 109.4
H13A C13 H13B . . 108.0

loop_
_geom_bond_atom_site_label_1
_geom_bond_atom_site_label_2
_geom_bond_site_symmetry_2
_geom_bond_distance
O1 H1W . 0.854(10)
O1 H2W . 0.849(10)
O2 H3W . 0.853(10)
O2 H4W . 0.85(3)
N1 C1 . 1.325(2)
N1 C12 . 1.356(2)
N2 C10 . 1.321(2)
N2 C11 . 1.359(2)
N3 C13 . 1.477(2)
N3 H3A . 0.8900
N3 H3B . 0.8900
N3 H3C . 0.8900
C1 C2 . 1.391(3)
C1 H1 . 0.9300
C2 C3 . 1.353(3)
C2 H2 . 0.9300
C3 C4 . 1.405(3)
C3 H3 . 0.9300
C4 C12 . 1.408(2)
C4 C5 . 1.432(3)
C5 C6 . 1.338(3)
C5 H5 . 0.9300
C6 C7 . 1.430(3)
C6 H6 . 0.9300
C7 C8 . 1.403(3)
C7 C11 . 1.408(2)
C8 C9 . 1.360(3)
C8 H8 . 0.9300
C9 C10 . 1.393(3)
C9 H9 . 0.9300
C10 H10 . 0.9300
C11 C12 . 1.442(2)
C13 C13 2_566 1.507(3)
C13 H13A . 0.9700
C13 H13B . 0.9700

loop_
_geom_hbond_atom_site_label_D
_geom_hbond_atom_site_label_H
_geom_hbond_atom_site_label_A
_geom_hbond_site_symmetry_A
_geom_hbond_distance_DH
_geom_hbond_distance_HA
_geom_hbond_distance_DA
_geom_hbond_angle_DHA
_geom_hbond_publ_flag
N3 H3A O1 . 0.89 1.94 2.816(2) 168.1 y
N3 H3B N2 2_567 0.89 2.05 2.870(2) 153.0 y
N3 H3B N1 2_567 0.89 2.43 3.023(2) 124.5 y
N3 H3C Cl1 . 0.89 2.35 3.2165(16) 164.4 y
O1 H1W Cl1 2_666 0.854(10) 2.311(11) 3.1623(16) 174(2) y
O1 H2W O2 2_666 0.849(10) 1.857(10) 2.705(2) 176(2) y
O2 H3W Cl1 1_655 0.853(10) 2.334(12) 3.172(2) 168(3) y
O2 H4W Cl1 2_676 0.85(3) 2.40(3) 3.238(2) 171(3) y

loop_
_geom_torsion_atom_site_label_1
_geom_torsion_atom_site_label_2
_geom_torsion_atom_site_label_3
_geom_torsion_atom_site_label_4
_geom_torsion
C12 N1 C1 C2 1.0(3)
N1 C1 C2 C3 -0.9(4)
C1 C2 C3 C4 0.1(3)
C2 C3 C4 C12 0.6(3)
C2 C3 C4 C5 -179.10(19)
C3 C4 C5 C6 178.58(18)
C12 C4 C5 C6 -1.1(3)
C4 C5 C6 C7 0.7(3)
C5 C6 C7 C8 -178.90(17)
C5 C6 C7 C11 1.1(3)
C11 C7 C8 C9 1.0(3)
C6 C7 C8 C9 -179.04(18)
C7 C8 C9 C10 0.9(3)
C11 N2 C10 C9 0.2(3)
C8 C9 C10 N2 -1.6(3)
C10 N2 C11 C7 1.8(2)
C10 N2 C11 C12 -178.20(15)
C8 C7 C11 N2 -2.4(2)
C6 C7 C11 N2 177.57(15)
C8 C7 C11 C12 177.60(15)
C6 C7 C11 C12 -2.4(2)
C1 N1 C12 C4 -0.2(3)
C1 N1 C12 C11 179.19(16)
C3 C4 C12 N1 -0.6(3)
C5 C4 C12 N1 179.12(16)
C3 C4 C12 C11 -179.94(15)
C5 C4 C12 C11 -0.2(2)
N2 C11 C12 N1 2.6(2)
C7 C11 C12 N1 -177.42(15)
N2 C11 C12 C4 -178.02(15)
C7 C11 C12 C4 2.0(2)
